data_4330937
loop_
_publ_author_name
'Tianning Diao'
'Paul White'
'Ilia Guzei'
'Shannon S. Stahl'

_publ_contact_author_address
;
Department of Chemistry
University of Wisconsin-Madison
1101 University Ave
Madison, WI  53706
USA
;
_publ_contact_author_email iguzei@chem.wisc.edu
_publ_contact_author_fax 608-262-0381
_publ_contact_author_name
;
Guzei, Ilia A. 
;
_publ_contact_author_phone 608-263-4694
_publ_section_title
;
 Characterization of DMSO Coordination to Palladium(II) in Solution and
 Insights into the Aerobic Oxidation Catalyst, Pd(DMSO)2(TFA)2
;
_journal_name_full 'Inorganic Chemistry'
_journal_page_first 11898
_journal_page_last 11909
_journal_paper_doi 10.1021/ic301799p
_journal_volume 51
_journal_year 2012
_chemical_formula_moiety 'C8 H12 F6 O7 Pd S'
_chemical_formula_sum 'C8 H12 F6 O7 Pd S'
_chemical_formula_weight 472.64
_chemical_name_systematic
; 
 ? 
;
_space_group_IT_number 14
_symmetry_cell_setting monoclinic
_symmetry_Int_Tables_number 14
_symmetry_space_group_name_Hall '-P 2yn'
_symmetry_space_group_name_H-M 'P 1 21/n 1'
_atom_sites_solution_hydrogens geom
_atom_sites_solution_primary direct
_atom_sites_solution_secondary difmap
_cell_angle_alpha 90.00
_cell_angle_beta 98.79(3)
_cell_angle_gamma 90.00
_cell_formula_units_Z 4
_cell_length_a 8.382(4)
_cell_length_b 7.650(3)
_cell_length_c 24.478(9)
_cell_measurement_reflns_used 9977
_cell_measurement_temperature 100(2)
_cell_measurement_theta_max 30.5563
_cell_measurement_theta_min 2.4781
_cell_volume 1551.2(11)
_computing_cell_refinement 'SAINT Ver. 7.68A (Bruker-AXS, 2007)'
_computing_data_collection 'APEX2 Ver. 2010.11-3 (Bruker-AXS, 2010)'
_computing_data_reduction 'SAINT Ver. 7.68A'
_computing_molecular_graphics SHELXTL
_computing_publication_material SHELXTL
_computing_structure_refinement 'SHELXTL, OLEX2 (Dolomanov et al., 2009)'
_computing_structure_solution 'SHELXTL (Sheldrick, 2008)'
_diffrn_ambient_temperature 100(2)
_diffrn_measured_fraction_theta_full 0.997
_diffrn_measured_fraction_theta_max 0.997
_diffrn_measurement_device_type 'Bruker SMART APEX2 area detector'
_diffrn_measurement_method '0.50\% \w and 0.5\% \f scans'
_diffrn_radiation_monochromator 'mirror optics'
_diffrn_radiation_source 'fine-focus sealed tube'
_diffrn_radiation_type 'Mo K\a'
_diffrn_radiation_wavelength 0.71073
_diffrn_reflns_av_R_equivalents 0.0275
_diffrn_reflns_av_sigmaI/netI 0.0180
_diffrn_reflns_limit_h_max 11
_diffrn_reflns_limit_h_min -11
_diffrn_reflns_limit_k_max 10
_diffrn_reflns_limit_k_min -10
_diffrn_reflns_limit_l_max 34
_diffrn_reflns_limit_l_min -34
_diffrn_reflns_number 28411
_diffrn_reflns_theta_full 25.00
_diffrn_reflns_theta_max 30.52
_diffrn_reflns_theta_min 1.68
_exptl_absorpt_coefficient_mu 1.426
_exptl_absorpt_correction_T_max 0.6910
_exptl_absorpt_correction_T_min 0.6134
_exptl_absorpt_correction_type analytical
_exptl_absorpt_process_details
;
SADABS  (Bruker-AXS, 2007)
;
_exptl_crystal_colour orange
_exptl_crystal_density_diffrn 2.024
_exptl_crystal_description needle
_exptl_crystal_F_000 928
_exptl_crystal_size_max 0.38
_exptl_crystal_size_mid 0.32
_exptl_crystal_size_min 0.28
_refine_diff_density_max 0.488
_refine_diff_density_min -0.774
_refine_diff_density_rms 0.076
_refine_ls_extinction_method none
_refine_ls_goodness_of_fit_ref 1.073
_refine_ls_hydrogen_treatment mixed
_refine_ls_matrix_type full
_refine_ls_number_parameters 245
_refine_ls_number_reflns 4710
_refine_ls_number_restraints 3
_refine_ls_restrained_S_all 1.073
_refine_ls_R_factor_all 0.0226
_refine_ls_R_factor_gt 0.0204
_refine_ls_shift/su_max 0.007
_refine_ls_shift/su_mean 0.000
_refine_ls_structure_factor_coef Fsqd
_refine_ls_weighting_details 'calc w=1/[\s^2^(Fo^2^)+(0.0163P)^2^+1.2302P] where P=(Fo^2^+2Fc^2^)/3'
_refine_ls_weighting_scheme calc
_refine_ls_wR_factor_gt 0.0457
_refine_ls_wR_factor_ref 0.0465
_reflns_number_gt 4408
_reflns_number_total 4710
_reflns_threshold_expression I>2\s(I)
_cod_data_source_file ic301799p_si_002_2.cif
_cod_data_source_block stahl138
_cod_original_cell_volume 1551.0(11)
_cod_original_sg_symbol_Hall '-P 2yn      '
_cod_original_sg_symbol_H-M 'P 1 21/n 1 '
_cod_database_code 4330937

loop_
_symmetry_equiv_pos_as_xyz
'x, y, z'
'-x+1/2, y+1/2, -z+1/2'
'-x, -y, -z'
'x-1/2, -y-1/2, z-1/2'

loop_
_atom_site_label
_atom_site_type_symbol
_atom_site_fract_x
_atom_site_fract_y
_atom_site_fract_z
_atom_site_U_iso_or_equiv
_atom_site_adp_type
_atom_site_occupancy
_atom_site_symmetry_multiplicity
_atom_site_calc_flag
_atom_site_refinement_flags
_atom_site_disorder_assembly
_atom_site_disorder_group
Pd1 Pd 0.957765(13) 0.289358(15) 0.731314(4) 0.01319(3) Uani 1 1 d . . .
S1 S 1.14440(4) 0.47634(5) 0.715406(14) 0.01565(7) Uani 1 1 d . . .
F1 F 0.65088(15) 0.47074(18) 0.54628(5) 0.0423(3) Uani 1 1 d . . .
F2 F 0.73829(14) 0.20606(19) 0.54839(4) 0.0405(3) Uani 1 1 d . . .
F3 F 0.50525(13) 0.26299(17) 0.57034(4) 0.0336(3) Uani 1 1 d . . .
F4 F 1.14664(17) 0.18294(16) 0.91630(4) 0.0398(3) Uani 1 1 d . . .
F5 F 0.99191(16) 0.3744(2) 0.94411(4) 0.0449(3) Uani 1 1 d . . .
F6 F 1.20811(16) 0.45541(19) 0.91456(5) 0.0459(3) Uani 1 1 d . . .
O1 O 0.86745(13) 0.28376(15) 0.64993(4) 0.0176(2) Uani 1 1 d . . .
O2 O 0.64680(16) 0.4375(2) 0.66183(5) 0.0398(4) Uani 1 1 d . . .
O3 O 1.05450(13) 0.27390(15) 0.81185(4) 0.0166(2) Uani 1 1 d . . .
O4 O 0.8811(2) 0.4652(3) 0.84041(6) 0.0552(5) Uani 1 1 d . . .
O5 O 0.77845(14) 0.12181(17) 0.74711(5) 0.0232(2) Uani 1 1 d D . .
H5A H 0.808(2) 0.0407(17) 0.7768(5) 0.035 Uiso 1 1 d D . .
H5B H 0.732(2) 0.0508(18) 0.7166(5) 0.035 Uiso 1 1 d D . .
O6 O 1.26051(14) 0.52729(16) 0.76388(4) 0.0216(2) Uani 1 1 d . . .
C1 C 0.72951(19) 0.3503(2) 0.63505(6) 0.0209(3) Uani 1 1 d . . .
C2 C 0.6562(2) 0.3197(3) 0.57388(7) 0.0245(3) Uani 1 1 d . . .
C3 C 0.9948(2) 0.3644(2) 0.84710(6) 0.0238(3) Uani 1 1 d . . .
C4 C 1.0859(2) 0.3426(3) 0.90661(7) 0.0266(4) Uani 1 1 d . . .
C5 C 1.0501(2) 0.6661(2) 0.68371(8) 0.0264(3) Uani 1 1 d . . .
H5C H 0.9838 0.6340 0.6486 0.040 Uiso 1 1 calc R . .
H5D H 1.1329 0.7502 0.6767 0.040 Uiso 1 1 calc R . .
H5E H 0.9815 0.7189 0.7083 0.040 Uiso 1 1 calc R . .
C6 C 1.2465(2) 0.3862(2) 0.66398(6) 0.0223(3) Uani 1 1 d . . .
H6A H 1.2922 0.2725 0.6765 0.033 Uiso 1 1 calc R . .
H6B H 1.3335 0.4651 0.6572 0.033 Uiso 1 1 calc R . .
H6C H 1.1703 0.3709 0.6297 0.033 Uiso 1 1 calc R . .
O1S O 0.9959(4) 0.4436(4) 0.43668(11) 0.0382(7) Uani 0.50 1 d P A -1
O2S O 0.9924(10) 0.5401(10) 0.5224(3) 0.0268(12) Uani 0.50 1 d P A -1
C1S C 1.1089(17) 0.271(2) 0.5139(4) 0.037(2) Uani 0.50 1 d P A -1
H1SA H 1.1196 0.1792 0.4869 0.055 Uiso 0.50 1 calc PR A -1
H1SB H 1.0454 0.2276 0.5415 0.055 Uiso 0.50 1 calc PR A -1
H1SC H 1.2163 0.3063 0.5323 0.055 Uiso 0.50 1 calc PR A -1
C2S C 1.0279(13) 0.4213(13) 0.4858(4) 0.0227(15) Uani 0.50 1 d P A -1
C3S C 0.9069(15) 0.7000(18) 0.4986(4) 0.035(2) Uani 0.50 1 d P A -1
H3SA H 0.9703 0.7567 0.4725 0.041 Uiso 0.50 1 calc PR A -1
H3SB H 0.8000 0.6678 0.4780 0.041 Uiso 0.50 1 calc PR A -1
C4S C 0.8864(6) 0.8216(6) 0.54322(19) 0.0385(9) Uani 0.50 1 d P A -1
H4SA H 0.8310 0.9271 0.5275 0.058 Uiso 0.50 1 calc PR A -1
H4SB H 0.9925 0.8533 0.5634 0.058 Uiso 0.50 1 calc PR A -1
H4SC H 0.8221 0.7657 0.5685 0.058 Uiso 0.50 1 calc PR A -1

loop_
_atom_site_aniso_label
_atom_site_aniso_U_11
_atom_site_aniso_U_22
_atom_site_aniso_U_33
_atom_site_aniso_U_23
_atom_site_aniso_U_13
_atom_site_aniso_U_12
Pd1 0.01131(5) 0.01531(6) 0.01256(5) -0.00055(4) 0.00055(3) -0.00151(4)
S1 0.01359(16) 0.01639(17) 0.01622(15) 0.00051(13) -0.00006(12) -0.00270(13)
F1 0.0423(7) 0.0534(8) 0.0288(6) 0.0167(5) -0.0024(5) -0.0094(6)
F2 0.0286(6) 0.0682(9) 0.0234(5) -0.0192(5) -0.0002(4) 0.0028(6)
F3 0.0192(5) 0.0517(7) 0.0279(5) -0.0048(5) -0.0027(4) -0.0115(5)
F4 0.0574(8) 0.0368(7) 0.0208(5) -0.0009(4) -0.0078(5) 0.0254(6)
F5 0.0497(8) 0.0672(9) 0.0179(5) 0.0000(5) 0.0053(5) 0.0310(7)
F6 0.0438(7) 0.0541(8) 0.0337(6) -0.0058(6) -0.0135(5) -0.0049(6)
O1 0.0155(5) 0.0225(5) 0.0140(4) -0.0009(4) -0.0001(4) -0.0023(4)
O2 0.0269(7) 0.0634(10) 0.0257(6) -0.0165(6) -0.0065(5) 0.0193(7)
O3 0.0151(5) 0.0204(5) 0.0136(4) -0.0003(4) 0.0000(4) 0.0011(4)
O4 0.0640(11) 0.0753(12) 0.0212(6) -0.0108(7) -0.0096(6) 0.0532(10)
O5 0.0207(6) 0.0297(6) 0.0180(5) 0.0031(5) -0.0006(4) -0.0109(5)
O6 0.0192(5) 0.0239(6) 0.0198(5) -0.0016(4) -0.0030(4) -0.0074(5)
C1 0.0177(7) 0.0270(8) 0.0168(6) -0.0026(6) -0.0011(5) -0.0021(6)
C2 0.0185(7) 0.0366(10) 0.0171(7) -0.0004(6) -0.0013(5) -0.0050(7)
C3 0.0258(8) 0.0290(9) 0.0149(6) -0.0018(6) -0.0026(6) 0.0100(7)
C4 0.0289(9) 0.0314(9) 0.0175(7) -0.0035(6) -0.0031(6) 0.0140(7)
C5 0.0215(8) 0.0204(8) 0.0356(9) 0.0086(7) -0.0008(7) -0.0018(6)
C6 0.0226(8) 0.0247(8) 0.0210(7) -0.0009(6) 0.0078(6) -0.0031(6)
O1S 0.0363(16) 0.0532(19) 0.0229(13) 0.0075(13) -0.0022(11) 0.0086(14)
O2S 0.022(3) 0.029(3) 0.028(2) 0.011(2) -0.0011(19) 0.0072(19)
C1S 0.034(3) 0.052(5) 0.023(4) 0.002(3) 0.001(3) 0.009(3)
C2S 0.015(3) 0.029(4) 0.022(3) 0.007(3) -0.0026(19) 0.007(3)
C3S 0.029(4) 0.051(5) 0.024(4) 0.008(3) 0.003(3) -0.010(4)
C4S 0.038(2) 0.030(2) 0.045(2) 0.0034(17) -0.0021(18) 0.0056(17)

loop_
_atom_type_symbol
_atom_type_description
_atom_type_scat_dispersion_real
_atom_type_scat_dispersion_imag
_atom_type_scat_source
C C 0.0033 0.0016 'International Tables Vol C Tables 4.2.6.8 and 6.1.1.4'
H H 0.0000 0.0000 'International Tables Vol C Tables 4.2.6.8 and 6.1.1.4'
F F 0.0171 0.0103 'International Tables Vol C Tables 4.2.6.8 and 6.1.1.4'
O O 0.0106 0.0060 'International Tables Vol C Tables 4.2.6.8 and 6.1.1.4'
Pd Pd -0.9988 1.0072 'International Tables Vol C Tables 4.2.6.8 and 6.1.1.4'
S S 0.1246 0.1234 'International Tables Vol C Tables 4.2.6.8 and 6.1.1.4'

loop_
_geom_angle_atom_site_label_1
_geom_angle_atom_site_label_2
_geom_angle_atom_site_label_3
_geom_angle
_geom_angle_publ_flag
O3 Pd1 O1 175.12(5) yes
O3 Pd1 O5 88.62(5) yes
O1 Pd1 O5 89.87(5) yes
O3 Pd1 S1 91.18(4) yes
O1 Pd1 S1 90.50(4) yes
O5 Pd1 S1 177.93(4) yes
O6 S1 C6 110.26(8) ?
O6 S1 C5 109.42(8) ?
C6 S1 C5 103.87(9) ?
O6 S1 Pd1 115.56(5) ?
C6 S1 Pd1 107.91(6) ?
C5 S1 Pd1 109.17(7) ?
C1 O1 Pd1 117.62(10) ?
C3 O3 Pd1 119.45(10) ?
Pd1 O5 H5A 115.8(12) ?
Pd1 O5 H5B 115.5(12) ?
H5A O5 H5B 104.51(16) ?
O2 C1 O1 129.32(15) ?
O2 C1 C2 115.33(15) ?
O1 C1 C2 115.34(14) ?
F2 C2 F3 108.27(15) ?
F2 C2 F1 108.04(15) ?
F3 C2 F1 106.97(15) ?
F2 C2 C1 113.45(14) ?
F3 C2 C1 110.24(14) ?
F1 C2 C1 109.65(15) ?
O4 C3 O3 129.56(15) ?
O4 C3 C4 117.30(15) ?
O3 C3 C4 113.12(14) ?
F5 C4 F4 107.34(16) ?
F5 C4 F6 107.85(16) ?
F4 C4 F6 107.74(15) ?
F5 C4 C3 111.91(14) ?
F4 C4 C3 112.77(14) ?
F6 C4 C3 109.04(16) ?
S1 C5 H5C 109.5 ?
S1 C5 H5D 109.5 ?
H5C C5 H5D 109.5 ?
S1 C5 H5E 109.5 ?
H5C C5 H5E 109.5 ?
H5D C5 H5E 109.5 ?
S1 C6 H6A 109.5 ?
S1 C6 H6B 109.5 ?
H6A C6 H6B 109.5 ?
S1 C6 H6C 109.5 ?
H6A C6 H6C 109.5 ?
H6B C6 H6C 109.5 ?
C2S O2S C3S 115.9(6) ?
O1S C2S O2S 122.2(6) ?
O1S C2S C1S 127.1(11) ?
O2S C2S C1S 110.7(8) ?
C4S C3S O2S 109.5(6) ?
C4S C3S H3SA 109.8 ?
O2S C3S H3SA 109.8 ?
C4S C3S H3SB 109.8 ?
O2S C3S H3SB 109.8 ?
H3SA C3S H3SB 108.2 ?

loop_
_geom_bond_atom_site_label_1
_geom_bond_atom_site_label_2
_geom_bond_distance
_geom_bond_publ_flag
Pd1 O3 2.0171(13) yes
Pd1 O1 2.0205(13) yes
Pd1 O5 2.0564(13) yes
Pd1 S1 2.1979(8) yes
S1 O6 1.4677(13) ?
S1 C6 1.7666(17) ?
S1 C5 1.7737(18) ?
F1 C2 1.336(2) ?
F2 C2 1.323(2) ?
F3 C2 1.328(2) ?
F4 C4 1.330(2) ?
F5 C4 1.321(2) ?
F6 C4 1.331(2) ?
O1 C1 1.265(2) ?
O2 C1 1.222(2) ?
O3 C3 1.2673(19) ?
O4 C3 1.217(2) ?
O5 H5A 0.9580(11) ?
O5 H5B 0.9580(11) ?
C1 C2 1.547(2) ?
C3 C4 1.547(2) ?
C5 H5C 0.9800 ?
C5 H5D 0.9800 ?
C5 H5E 0.9800 ?
C6 H6A 0.9800 ?
C6 H6B 0.9800 ?
C6 H6C 0.9800 ?
O1S C2S 1.203(10) ?
O2S C2S 1.342(5) ?
O2S C3S 1.491(13) ?
C1S C2S 1.451(14) ?
C1S H1SA 0.9800 ?
C1S H1SB 0.9800 ?
C1S H1SC 0.9800 ?
C3S C4S 1.464(15) ?
C3S H3SA 0.9900 ?
C3S H3SB 0.9900 ?
C4S H4SA 0.9800 ?
C4S H4SB 0.9800 ?
C4S H4SC 0.9800 ?

loop_
_geom_hbond_atom_site_label_D
_geom_hbond_atom_site_label_H
_geom_hbond_atom_site_label_A
_geom_hbond_distance_DH
_geom_hbond_distance_HA
_geom_hbond_distance_DA
_geom_hbond_angle_DHA
_geom_hbond_site_symmetry_A
O5 H5A O2 0.9580(11) 1.689(4) 2.6312(19) 166.9(17) 2_646
O5 H5B O4 0.9580(11) 1.692(5) 2.634(2) 166.6(18) 2_646

loop_
_geom_torsion_atom_site_label_1
_geom_torsion_atom_site_label_2
_geom_torsion_atom_site_label_3
_geom_torsion_atom_site_label_4
_geom_torsion
O3 Pd1 S1 O6 -2.14(7)
O1 Pd1 S1 O6 -177.55(7)
O3 Pd1 S1 C6 121.78(7)
O1 Pd1 S1 C6 -53.63(7)
O3 Pd1 S1 C5 -125.94(8)
O1 Pd1 S1 C5 58.64(8)
O3 Pd1 O1 C1 138.3(5)
O5 Pd1 O1 C1 66.31(13)
S1 Pd1 O1 C1 -111.65(12)
O1 Pd1 O3 C3 -151.9(5)
O5 Pd1 O3 C3 -79.95(14)
S1 Pd1 O3 C3 97.99(13)
Pd1 O1 C1 O2 9.3(3)
Pd1 O1 C1 C2 -171.81(11)
O2 C1 C2 F2 -171.36(17)
O1 C1 C2 F2 9.6(2)
O2 C1 C2 F3 -49.8(2)
O1 C1 C2 F3 131.24(17)
O2 C1 C2 F1 67.8(2)
O1 C1 C2 F1 -111.25(17)
Pd1 O3 C3 O4 0.4(3)
Pd1 O3 C3 C4 -178.06(12)
O4 C3 C4 F5 27.3(3)
O3 C3 C4 F5 -154.05(17)
O4 C3 C4 F4 148.4(2)
O3 C3 C4 F4 -32.9(2)
O4 C3 C4 F6 -91.9(2)
O3 C3 C4 F6 86.72(19)
C3S O2S C2S O1S 1.5(8)
C3S O2S C2S C1S -179.4(13)
C2S O2S C3S C4S -176.2(5)
